data_9008193
loop_
_publ_author_name
'Baur, W. H.'
'Tillmanns, E.'

_publ_section_title
;
 The space group and crystal structure of trizinc diorthoborate
;
_journal_name_full 'Zeitschrift fur Kristallographie'
_journal_page_first 213
_journal_page_last 221
_journal_paper_doi 10.1524/zkri.1970.131.1-6.213
_journal_volume 131
_journal_year 1970
_chemical_formula_structural Zn3(BO3)2
_chemical_formula_sum 'B2 O6 Zn3'
_space_group_IT_number 15
_symmetry_space_group_name_Hall '-I 2yc'
_symmetry_space_group_name_H-M 'I 1 2/c 1'
_cell_angle_alpha 90
_cell_angle_beta 97.53
_cell_angle_gamma 90
_cell_length_a 23.406
_cell_length_b 5.048
_cell_length_c 8.381
_cell_formula_units_Z 8
_cell_volume 981.705
_database_code_amcsd 0010709
_exptl_crystal_density_diffrn 4.246
_cod_original_formula_sum 'Zn3 B2 O6'
_cod_database_code 9008193
_amcsd_formula_title Zn3(BO3)2

loop_
_space_group_symop_operation_xyz
x,y,z
1/2+x,1/2+y,1/2+z
x,-y,1/2+z
1/2+x,1/2-y,+z
-x,y,1/2-z
1/2-x,1/2+y,-z
-x,-y,-z
1/2-x,1/2-y,1/2-z

loop_
_atom_site_label
_atom_site_fract_x
_atom_site_fract_y
_atom_site_fract_z
_atom_site_U_iso_or_equiv
Zn1 0.04950 0.82910 0.37460 0.00773
Zn2 0.12750 0.68410 0.74880 0.00671
Zn3 0.20950 0.69210 0.49920 0.00760
B1 0.06600 0.32130 0.53200 -0.00380
B2 0.18700 0.18350 0.66830 -0.00253
O1 0.03630 0.20180 0.63620 0.00253
O2 0.08200 0.58850 0.54080 0.00127
O3 0.07980 0.18740 0.40010 0.00887
O4 0.18430 0.91170 0.66320 ?
O5 0.21490 0.31320 0.55370 0.00253
O6 0.16330 0.67830 0.28470 0.00507

loop_
_cod_related_entry_id
_cod_related_entry_database
_cod_related_entry_code
1 AMCSD 0010709
